data_2214600
loop_
_publ_author_name
'Shu-Fang Zhang'
'Xiao-Gang Yang'
'Zhi Liu'
'Feng-Ling Xu'
'Bao-Rong Hou'

_publ_section_title Dichloridobis[<i>N</i>-(2-pyridylmethyl)benzamide-\k^2^<i>N</i>,<i>O</i>]cadmium(II)
_journal_coeditor_code CV2267
_journal_issue 8
_journal_name_full 'Acta Crystallographica Section E'
_journal_page_first m2058
_journal_page_last m2058
_journal_paper_doi 10.1107/S1600536807031054
_journal_volume 63
_journal_year 2007
_chemical_formula_iupac '[Cd Cl2 (C13 H12 N2 O)2]'
_chemical_formula_moiety 'C26 H24 Cd Cl2 N4 O2'
_chemical_formula_sum 'C26 H24 Cd Cl2 N4 O2'
_chemical_formula_weight 607.80
_chemical_name_systematic
;
Dichloridobis[N-(2-pyridylmethyl)benzamide-\k^2^N,O]cadmium(II)
;
_space_group_IT_number 14
_symmetry_cell_setting monoclinic
_symmetry_space_group_name_Hall '-P 2ybc'
_symmetry_space_group_name_H-M 'P 1 21/c 1'
_atom_sites_solution_hydrogens geom
_atom_sites_solution_primary direct
_atom_sites_solution_secondary difmap
_audit_creation_method SHELXL97
_cell_angle_alpha 90.00
_cell_angle_beta 105.60(3)
_cell_angle_gamma 90.00
_cell_formula_units_Z 2
_cell_length_a 11.800(2)
_cell_length_b 8.5536(17)
_cell_length_c 12.909(3)
_cell_measurement_reflns_used 5099
_cell_measurement_temperature 153(2)
_cell_measurement_theta_max 27.48
_cell_measurement_theta_min 3.16
_cell_volume 1254.9(5)
_computing_cell_refinement RAPID-AUTO
_computing_data_collection 'RAPID-AUTO (Rigaku, 2001)'
_computing_data_reduction RAPID-AUTO
_computing_molecular_graphics 'SHELXTL (Bruker, 1999)'
_computing_publication_material SHELXTL
_computing_structure_refinement 'SHELXL97 (Sheldrick, 1997)'
_computing_structure_solution 'SHELXS97 (Sheldrick, 1997)'
_diffrn_ambient_temperature 153(2)
_diffrn_measured_fraction_theta_full 0.999
_diffrn_measured_fraction_theta_max 0.999
_diffrn_measurement_device_type 'Rigaku R-AXIS RAPID IP area-detector'
_diffrn_measurement_method \w
_diffrn_radiation_monochromator graphite
_diffrn_radiation_source 'fine-focus sealed tube'
_diffrn_radiation_type MoK\a
_diffrn_radiation_wavelength 0.71073
_diffrn_reflns_av_R_equivalents 0.0327
_diffrn_reflns_av_sigmaI/netI 0.0293
_diffrn_reflns_limit_h_max 15
_diffrn_reflns_limit_h_min -15
_diffrn_reflns_limit_k_max 11
_diffrn_reflns_limit_k_min -11
_diffrn_reflns_limit_l_max 16
_diffrn_reflns_limit_l_min -15
_diffrn_reflns_number 11378
_diffrn_reflns_theta_full 27.48
_diffrn_reflns_theta_max 27.48
_diffrn_reflns_theta_min 3.16
_diffrn_standards_interval_count 0
_diffrn_standards_number 0
_exptl_absorpt_coefficient_mu 1.115
_exptl_absorpt_correction_T_max 0.762
_exptl_absorpt_correction_T_min 0.642
_exptl_absorpt_correction_type multi-scan
_exptl_absorpt_process_details '(ABSCOR; Higashi, 1995)'
_exptl_crystal_colour colourless
_exptl_crystal_density_diffrn 1.609
_exptl_crystal_density_method 'not measured'
_exptl_crystal_description block
_exptl_crystal_F_000 612.0
_exptl_crystal_size_max 0.416
_exptl_crystal_size_mid 0.339
_exptl_crystal_size_min 0.244
_refine_diff_density_max 0.686
_refine_diff_density_min -0.755
_refine_ls_extinction_coef 0.0144(10)
_refine_ls_extinction_expression Fc^*^=kFc[1+0.001xFc^2^\l^3^/sin(2\q)]^-1/4^
_refine_ls_extinction_method 'SHELXL97 (Sheldrick, 1997)'
_refine_ls_goodness_of_fit_ref 1.010
_refine_ls_hydrogen_treatment mixed
_refine_ls_matrix_type full
_refine_ls_number_parameters 165
_refine_ls_number_reflns 2876
_refine_ls_number_restraints 0
_refine_ls_restrained_S_all 1.010
_refine_ls_R_factor_all 0.0279
_refine_ls_R_factor_gt 0.0252
_refine_ls_shift/su_max 0.000
_refine_ls_shift/su_mean 0.000
_refine_ls_structure_factor_coef Fsqd
_refine_ls_weighting_details 'calc w = 1/[\s^2^(Fo^2^)+(0.0358P)^2^+0.9904P] where P=(Fo^2^+2Fc^2^)/3'
_refine_ls_weighting_scheme calc
_refine_ls_wR_factor_gt 0.0649
_refine_ls_wR_factor_ref 0.0660
_reflns_number_gt 2620
_reflns_number_total 2876
_reflns_threshold_expression I>2\s(I)
_cod_data_source_file cv2267.cif
_cod_data_source_block I
_cod_original_sg_symbol_H-M 'P 21/c'
_cod_database_code 2214600
_cod_database_fobs_code 2214600

loop_
_symmetry_equiv_pos_as_xyz
'x, y, z'
'-x, y+1/2, -z+1/2'
'-x, -y, -z'
'x, -y-1/2, z-1/2'

loop_
_atom_site_type_symbol
_atom_site_label
_atom_site_fract_x
_atom_site_fract_y
_atom_site_fract_z
_atom_site_U_iso_or_equiv
_atom_site_adp_type
_atom_site_calc_flag
_atom_site_refinement_flags
_atom_site_occupancy
Cd Cd1 1.0000 0.0000 0.5000 0.01528(9) Uani d S 1
Cl Cl1 0.93804(4) -0.28494(5) 0.50928(3) 0.02087(12) Uani d . 1
N N1 0.88328(14) 0.07711(18) 0.61167(12) 0.0176(3) Uani d . 1
N N2 1.11051(14) 0.0398(2) 0.79049(13) 0.0183(3) Uani d . 1
C C9 0.71170(17) 0.2170(2) 0.62332(16) 0.0245(4) Uani d . 1
H H9A 0.6497 0.2834 0.5914 0.029 Uiso calc R 1
C C13 1.00864(16) -0.0644(2) 0.76345(14) 0.0180(4) Uani d . 1
H H13A 1.0008 -0.1162 0.8280 0.022 Uiso calc R 1
H H13B 1.0199 -0.1439 0.7135 0.022 Uiso calc R 1
C C8 0.79178(17) 0.1707(2) 0.56796(15) 0.0218(4) Uani d . 1
H H8A 0.7816 0.2058 0.4979 0.026 Uiso calc R 1
C C12 0.89841(17) 0.0275(2) 0.71330(15) 0.0164(3) Uani d . 1
C C11 0.82046(17) 0.0666(2) 0.77302(15) 0.0208(4) Uani d . 1
H H11A 0.8317 0.0289 0.8426 0.025 Uiso calc R 1
C C10 0.72589(17) 0.1625(3) 0.72706(17) 0.0257(4) Uani d . 1
H H10A 0.6725 0.1900 0.7654 0.031 Uiso calc R 1
H H2B 1.116(2) 0.097(3) 0.843(2) 0.022(6) Uiso d . 1
O O1 1.17479(13) -0.01963(15) 0.64476(11) 0.0197(3) Uani d . 1
C C6 1.34268(17) 0.2209(2) 0.69617(16) 0.0240(4) Uani d . 1
H H6A 1.3150 0.1940 0.6240 0.029 Uiso calc R 1
C C5 1.43790(18) 0.3211(3) 0.72918(19) 0.0311(5) Uani d . 1
H H5A 1.4734 0.3619 0.6789 0.037 Uiso calc R 1
C C3 1.42620(19) 0.3022(3) 0.91142(19) 0.0335(5) Uani d . 1
H H3A 1.4541 0.3297 0.9835 0.040 Uiso calc R 1
C C7 1.18598(16) 0.0533(2) 0.73064(14) 0.0174(3) Uani d . 1
C C1 1.28839(16) 0.1604(2) 0.77084(15) 0.0200(4) Uani d . 1
C C4 1.48055(19) 0.3610(3) 0.8368(2) 0.0337(5) Uani d . 1
H H4A 1.5453 0.4269 0.8588 0.040 Uiso calc R 1
C C2 1.33055(18) 0.2026(3) 0.87908(16) 0.0265(4) Uani d . 1
H H2A 1.2943 0.1637 0.9294 0.032 Uiso calc R 1

loop_
_atom_site_aniso_label
_atom_site_aniso_U_11
_atom_site_aniso_U_22
_atom_site_aniso_U_33
_atom_site_aniso_U_12
_atom_site_aniso_U_13
_atom_site_aniso_U_23
Cd1 0.02031(12) 0.01474(12) 0.01195(12) 0.00114(6) 0.00633(7) -0.00019(6)
Cl1 0.0316(2) 0.0164(2) 0.0165(2) -0.00131(17) 0.00967(17) 0.00081(16)
N1 0.0205(7) 0.0162(7) 0.0173(7) 0.0004(6) 0.0071(6) -0.0016(6)
N2 0.0201(8) 0.0204(7) 0.0142(7) 0.0013(6) 0.0042(6) -0.0038(7)
C9 0.0184(9) 0.0256(10) 0.0281(10) 0.0027(8) 0.0039(7) -0.0051(8)
C13 0.0233(9) 0.0157(9) 0.0161(8) 0.0007(7) 0.0073(7) 0.0011(7)
C8 0.0230(9) 0.0221(9) 0.0195(8) 0.0016(8) 0.0045(7) -0.0009(8)
C12 0.0191(8) 0.0146(8) 0.0162(8) -0.0041(7) 0.0059(7) -0.0030(7)
C11 0.0225(9) 0.0237(10) 0.0186(8) -0.0056(8) 0.0096(7) -0.0038(8)
C10 0.0202(9) 0.0305(11) 0.0298(10) -0.0030(8) 0.0123(8) -0.0091(9)
O1 0.0237(7) 0.0218(7) 0.0140(6) 0.0028(5) 0.0056(5) -0.0017(5)
C6 0.0225(9) 0.0260(10) 0.0249(9) 0.0052(8) 0.0087(7) -0.0001(8)
C5 0.0235(10) 0.0315(11) 0.0417(12) 0.0021(8) 0.0149(9) 0.0018(10)
C3 0.0261(10) 0.0389(12) 0.0314(11) -0.0028(9) 0.0008(8) -0.0083(10)
C7 0.0198(8) 0.0174(9) 0.0141(8) 0.0053(7) 0.0031(6) 0.0020(7)
C1 0.0180(8) 0.0203(9) 0.0213(9) 0.0047(7) 0.0045(7) -0.0010(7)
C4 0.0207(9) 0.0312(11) 0.0485(13) -0.0027(9) 0.0081(9) -0.0071(10)
C2 0.0241(9) 0.0329(11) 0.0216(9) -0.0002(9) 0.0043(7) -0.0026(8)

loop_
_atom_type_symbol
_atom_type_description
_atom_type_scat_dispersion_real
_atom_type_scat_dispersion_imag
_atom_type_scat_source
C C 0.0033 0.0016 'International Tables Vol C Tables 4.2.6.8 and 6.1.1.4'
H H 0.0000 0.0000 'International Tables Vol C Tables 4.2.6.8 and 6.1.1.4'
N N 0.0061 0.0033 'International Tables Vol C Tables 4.2.6.8 and 6.1.1.4'
O O 0.0106 0.0060 'International Tables Vol C Tables 4.2.6.8 and 6.1.1.4'
Cl Cl 0.1484 0.1585 'International Tables Vol C Tables 4.2.6.8 and 6.1.1.4'
Cd Cd -0.8075 1.2024 'International Tables Vol C Tables 4.2.6.8 and 6.1.1.4'

loop_
_geom_angle_atom_site_label_1
_geom_angle_atom_site_label_2
_geom_angle_atom_site_label_3
_geom_angle_site_symmetry_1
_geom_angle_site_symmetry_3
_geom_angle
N1 Cd1 N1 3_756 . 180.0
N1 Cd1 O1 3_756 . 86.26(5)
N1 Cd1 O1 . . 93.74(5)
N1 Cd1 O1 3_756 3_756 93.74(5)
N1 Cd1 O1 . 3_756 86.26(5)
O1 Cd1 O1 . 3_756 180.0000(10)
N1 Cd1 Cl1 3_756 3_756 90.96(4)
N1 Cd1 Cl1 . 3_756 89.04(4)
O1 Cd1 Cl1 . 3_756 84.61(3)
O1 Cd1 Cl1 3_756 3_756 95.39(3)
N1 Cd1 Cl1 3_756 . 89.04(4)
N1 Cd1 Cl1 . . 90.96(4)
O1 Cd1 Cl1 . . 95.39(3)
O1 Cd1 Cl1 3_756 . 84.61(3)
Cl1 Cd1 Cl1 3_756 . 180.0
C8 N1 C12 . . 118.68(16)
C8 N1 Cd1 . . 116.73(12)
C12 N1 Cd1 . . 124.50(12)
C7 N2 C13 . . 123.35(16)
C7 N2 H2B . . 120.5(17)
C13 N2 H2B . . 116.0(16)
C10 C9 C8 . . 118.67(18)
C10 C9 H9A . . 120.7
C8 C9 H9A . . 120.7
N2 C13 C12 . . 110.11(15)
N2 C13 H13A . . 109.6
C12 C13 H13A . . 109.6
N2 C13 H13B . . 109.6
C12 C13 H13B . . 109.6
H13A C13 H13B . . 108.2
N1 C8 C9 . . 122.48(18)
N1 C8 H8A . . 118.8
C9 C8 H8A . . 118.8
N1 C12 C11 . . 122.07(18)
N1 C12 C13 . . 117.14(16)
C11 C12 C13 . . 120.66(17)
C10 C11 C12 . . 118.84(18)
C10 C11 H11A . . 120.6
C12 C11 H11A . . 120.6
C11 C10 C9 . . 119.22(17)
C11 C10 H10A . . 120.4
C9 C10 H10A . . 120.4
C7 O1 Cd1 . . 121.53(12)
C5 C6 C1 . . 120.18(19)
C5 C6 H6A . . 119.9
C1 C6 H6A . . 119.9
C6 C5 C4 . . 120.4(2)
C6 C5 H5A . . 119.8
C4 C5 H5A . . 119.8
C2 C3 C4 . . 120.3(2)
C2 C3 H3A . . 119.8
C4 C3 H3A . . 119.8
O1 C7 N2 . . 122.99(18)
O1 C7 C1 . . 119.86(16)
N2 C7 C1 . . 117.15(16)
C6 C1 C2 . . 119.30(18)
C6 C1 C7 . . 117.84(17)
C2 C1 C7 . . 122.85(17)
C5 C4 C3 . . 119.7(2)
C5 C4 H4A . . 120.2
C3 C4 H4A . . 120.2
C3 C2 C1 . . 120.1(2)
C3 C2 H2A . . 120.0
C1 C2 H2A . . 120.0

loop_
_geom_bond_atom_site_label_1
_geom_bond_atom_site_label_2
_geom_bond_site_symmetry_2
_geom_bond_distance
Cd1 N1 3_756 2.3404(15)
Cd1 N1 . 2.3404(15)
Cd1 O1 . 2.3878(17)
Cd1 O1 3_756 2.3878(17)
Cd1 Cl1 3_756 2.5566(6)
Cd1 Cl1 . 2.5566(6)
N1 C8 . 1.340(3)
N1 C12 . 1.344(2)
N2 C7 . 1.332(2)
N2 C13 . 1.461(2)
N2 H2B . 0.83(3)
C9 C10 . 1.385(3)
C9 C8 . 1.387(3)
C9 H9A . 0.9300
C13 C12 . 1.508(3)
C13 H13A . 0.9700
C13 H13B . 0.9700
C8 H8A . 0.9300
C12 C11 . 1.391(3)
C11 C10 . 1.384(3)
C11 H11A . 0.9300
C10 H10A . 0.9300
O1 C7 . 1.248(2)
C6 C5 . 1.386(3)
C6 C1 . 1.393(3)
C6 H6A . 0.9300
C5 C4 . 1.387(3)
C5 H5A . 0.9300
C3 C2 . 1.386(3)
C3 C4 . 1.387(3)
C3 H3A . 0.9300
C7 C1 . 1.494(3)
C1 C2 . 1.399(3)
C4 H4A . 0.9300
C2 H2A . 0.9300

loop_
_geom_hbond_atom_site_label_D
_geom_hbond_atom_site_label_H
_geom_hbond_atom_site_label_A
_geom_hbond_site_symmetry_A
_geom_hbond_distance_DH
_geom_hbond_distance_HA
_geom_hbond_distance_DA
_geom_hbond_angle_DHA
N2 H2B Cl1 2_756 0.83(3) 2.39(3) 3.1705(18) 158(2)
